data_4101828
loop_
_publ_author_name
'Omar K. Farha'
'Christos D. Malliakas'
'Mercouri G. Kanatzidis'
'Joseph T. Hupp'

_publ_contact_author 'Joseph T. Hupp'
_publ_contact_author_email j-hupp@northwestern.edu
_publ_section_title
;
 Control over Catenation in Metal-Organic Frameworks via Rational Design
 of the Organic Building Block
;
_journal_name_full 'Journal of the American Chemical Society'
_journal_page_first 950
_journal_page_last 952
_journal_paper_doi 10.1021/ja909519e
_journal_volume 132
_journal_year 2010
_chemical_formula_moiety 'C23 H14 Br N3 O4 Zn'
_chemical_formula_sum 'C23 H14 Br N3 O4 Zn'
_chemical_formula_weight 541.65
_chemical_name_systematic
; 
 ? 
;
_space_group_IT_number 10
_symmetry_cell_setting monoclinic
_symmetry_space_group_name_Hall '-P 2y'
_symmetry_space_group_name_H-M 'P 1 2/m 1'
_atom_sites_solution_hydrogens geom
_atom_sites_solution_primary direct
_atom_sites_solution_secondary difmap
_audit_creation_method SHELXL-97
_cell_angle_alpha 90.00
_cell_angle_beta 93.202(10)
_cell_angle_gamma 90.00
_cell_formula_units_Z 2
_cell_length_a 11.6151(11)
_cell_length_b 15.6480(10)
_cell_length_c 18.163(3)
_cell_measurement_reflns_used 16768
_cell_measurement_temperature 100(2)
_cell_volume 3296.0(7)
_computing_structure_refinement 'SHELXL-97 (Sheldrick, 2008)'
_computing_structure_solution 'SHELXS-97 (Sheldrick, 2008)'
_diffrn_ambient_temperature 100(2)
_diffrn_detector_area_resol_mean 6.67
_diffrn_measured_fraction_theta_full 0.991
_diffrn_measured_fraction_theta_max 0.991
_diffrn_measurement_device_type 'STOE IPDS 2'
_diffrn_measurement_method 'rotation method'
_diffrn_radiation_monochromator graphite
_diffrn_radiation_source 'fine-focus sealed tube'
_diffrn_radiation_type MoK\a
_diffrn_radiation_wavelength 0.71073
_diffrn_reflns_av_R_equivalents 0.1957
_diffrn_reflns_av_sigmaI/netI 0.1426
_diffrn_reflns_limit_h_max 13
_diffrn_reflns_limit_h_min -12
_diffrn_reflns_limit_k_max 17
_diffrn_reflns_limit_k_min -18
_diffrn_reflns_limit_l_max 21
_diffrn_reflns_limit_l_min -21
_diffrn_reflns_number 20209
_diffrn_reflns_theta_full 24.64
_diffrn_reflns_theta_max 24.64
_diffrn_reflns_theta_min 1.30
_exptl_absorpt_coefficient_mu 0.990
_exptl_absorpt_correction_T_max 0.9099
_exptl_absorpt_correction_T_min 0.7607
_exptl_absorpt_correction_type integration
_exptl_absorpt_process_details X-Shape2
_exptl_crystal_density_diffrn 0.546
_exptl_crystal_density_method 'not measured'
_exptl_crystal_F_000 540
_exptl_crystal_size_max 0.26
_exptl_crystal_size_mid 0.20
_exptl_crystal_size_min 0.08
_platon_squeeze_details
;
;
_refine_diff_density_max 2.954
_refine_diff_density_min -0.890
_refine_diff_density_rms 0.132
_refine_ls_extinction_coef 0.0011(8)
_refine_ls_extinction_expression Fc^*^=kFc[1+0.001xFc^2^\l^3^/sin(2\q)]^-1/4^
_refine_ls_extinction_method SHELXL
_refine_ls_goodness_of_fit_ref 0.912
_refine_ls_hydrogen_treatment constr
_refine_ls_matrix_type full
_refine_ls_number_parameters 164
_refine_ls_number_reflns 5768
_refine_ls_number_restraints 154
_refine_ls_restrained_S_all 0.994
_refine_ls_R_factor_all 0.1484
_refine_ls_R_factor_gt 0.1096
_refine_ls_shift/su_max 0.001
_refine_ls_shift/su_mean 0.000
_refine_ls_structure_factor_coef Fsqd
_refine_ls_weighting_details 'calc w=1/[\s^2^(Fo^2^)+(0.1630P)^2^+0.0000P] where P=(Fo^2^+2Fc^2^)/3'
_refine_ls_weighting_scheme calc
_refine_ls_wR_factor_gt 0.2624
_refine_ls_wR_factor_ref 0.2873
_reflns_number_gt 2926
_reflns_number_total 5768
_reflns_threshold_expression >2sigma(I)
_cod_data_source_file ja909519e_si_007.cif
_cod_data_source_block 16
_cod_original_cell_volume 3296.0(6)
_cod_original_sg_symbol_H-M 'P 2/m'
_cod_database_code 4101828

loop_
_symmetry_equiv_pos_as_xyz
'x, y, z'
'-x, y, -z'
'-x, -y, -z'
'x, -y, z'

loop_
_atom_site_label
_atom_site_type_symbol
_atom_site_fract_x
_atom_site_fract_y
_atom_site_fract_z
_atom_site_U_iso_or_equiv
_atom_site_adp_type
_atom_site_occupancy
_atom_site_symmetry_multiplicity
_atom_site_calc_flag
_atom_site_refinement_flags
_atom_site_disorder_assembly
_atom_site_disorder_group
Zn1 Zn 0.00762(8) 0.0000 0.08107(7) 0.0561(4) Uani 1 2 d SDU . .
Br1 Br -0.21933(10) 0.5000 -0.00062(12) 0.1263(8) Uani 1 2 d SU . .
O1 O 0.1297(4) 0.0911(3) 0.0605(3) 0.0629(13) Uani 1 1 d U . .
O2 O -0.1162(4) 0.0909(3) 0.0626(3) 0.0639(13) Uani 1 1 d U . .
N1 N 0.00566(7) 0.0000 0.1893(7) 0.098(3) Uani 1 2 d SDU . .
N2 N -0.0998(17) 0.0000 0.4613(16) 0.36(2) Uani 1 2 d SDU . .
H2 H -0.1629 0.0000 0.4342 0.428 Uiso 1 2 calc SR . .
N3 N -0.1031(17) 0.0000 0.5328(15) 0.40(2) Uani 1 2 d SDU . .
H3 H -0.1670 0.0000 0.5545 0.477 Uiso 1 2 calc SR . .
C1 C -0.3844(7) 0.5000 0.0029(5) 0.0387(18) Uani 1 2 d SU . .
C2 C -0.2352(6) 0.1941(4) 0.0000(4) 0.0570(18) Uani 1 1 d U . .
C3 C -0.1515(6) 0.1156(4) 0.0010(5) 0.0510(16) Uani 1 1 d U . .
C4 C -0.4374(5) 0.4223(3) -0.0005(4) 0.0547(17) Uani 1 1 d U . .
C5 C -0.3734(6) 0.3393(3) -0.0001(4) 0.0493(16) Uani 1 1 d U . .
C6 C -0.2759(7) 0.2285(5) -0.0665(5) 0.074(2) Uani 1 1 d U . .
H6 H -0.2576 0.2046 -0.1112 0.089 Uiso 1 1 calc R . .
C7 C -0.2657(7) 0.2281(5) 0.0657(5) 0.070(2) Uani 1 1 d U . .
H7 H -0.2420 0.2020 0.1100 0.084 Uiso 1 1 calc R . .
C8 C -0.3336(8) 0.3033(5) 0.0655(5) 0.079(2) Uani 1 1 d U . .
H8 H -0.3512 0.3283 0.1098 0.094 Uiso 1 1 calc R . .
C9 C -0.3489(8) 0.3041(5) -0.0632(5) 0.079(2) Uani 1 1 d U . .
H9 H -0.3790 0.3282 -0.1069 0.095 Uiso 1 1 calc R . .
C10 C -0.0902(13) 0.0000 0.2253(10) 0.181(9) Uani 1 2 d SDU . .
H10 H -0.1598 0.0000 0.1974 0.217 Uiso 1 2 calc SR . .
C11 C 0.1031(13) 0.0000 0.2327(10) 0.207(11) Uani 1 2 d SDU . .
H11 H 0.1730 0.0000 0.2101 0.248 Uiso 1 2 calc SR . .
C12 C -0.0954(14) 0.0000 0.3008(10) 0.221(13) Uani 1 2 d SDU . .
H12 H -0.1671 0.0000 0.3211 0.266 Uiso 1 2 calc SR . .
C13 C 0.00279(4) 0.0000 0.3471(10) 0.158(8) Uani 1 2 d SDU . .
C14 C 0.1059(14) 0.0000 0.3098(11) 0.281(18) Uani 1 2 d SDU . .
H14 H 0.1765 0.0000 0.3366 0.337 Uiso 1 2 calc SR . .
C15 C 0.00128(5) 0.0000 0.4301(10) 0.201(11) Uani 1 2 d SDU . .

loop_
_atom_site_aniso_label
_atom_site_aniso_U_11
_atom_site_aniso_U_22
_atom_site_aniso_U_33
_atom_site_aniso_U_23
_atom_site_aniso_U_13
_atom_site_aniso_U_12
Zn1 0.0302(6) 0.0085(4) 0.1296(11) 0.000 0.0037(5) 0.000
Br1 0.0407(8) 0.0294(6) 0.309(2) 0.000 0.0158(10) 0.000
O1 0.063(3) 0.043(2) 0.084(3) -0.013(2) 0.014(3) -0.008(2)
O2 0.063(3) 0.036(2) 0.093(4) -0.006(2) -0.001(3) 0.013(2)
N1 0.092(6) 0.073(5) 0.128(7) 0.000 -0.008(5) 0.000
N2 0.36(2) 0.36(2) 0.35(2) 0.000 0.031(9) 0.000
N3 0.40(3) 0.40(3) 0.40(3) 0.000 0.017(9) 0.000
C1 0.038(4) 0.009(3) 0.069(5) 0.000 0.000(3) 0.000
C2 0.042(4) 0.036(3) 0.092(5) 0.000(3) -0.001(3) -0.005(3)
C3 0.048(4) 0.029(3) 0.077(5) -0.003(3) 0.012(3) -0.015(3)
C4 0.038(3) 0.024(3) 0.102(5) -0.002(3) 0.005(3) -0.005(2)
C5 0.051(4) 0.025(3) 0.073(4) -0.002(3) 0.012(3) -0.002(3)
C6 0.082(5) 0.054(4) 0.087(5) -0.008(3) 0.010(4) 0.020(4)
C7 0.067(5) 0.053(4) 0.089(5) 0.004(3) -0.007(4) 0.016(3)
C8 0.082(5) 0.059(4) 0.097(5) -0.013(4) 0.013(4) 0.017(4)
C9 0.084(5) 0.058(4) 0.094(5) 0.016(4) -0.019(4) 0.014(4)
C10 0.179(12) 0.194(12) 0.172(11) 0.000 0.026(8) 0.000
C11 0.204(13) 0.215(13) 0.202(13) 0.000 0.020(8) 0.000
C12 0.216(15) 0.227(15) 0.221(14) 0.000 0.007(8) 0.000
C13 0.170(11) 0.159(10) 0.147(10) 0.000 0.025(8) 0.000
C14 0.279(19) 0.283(19) 0.280(19) 0.000 0.005(9) 0.000
C15 0.204(14) 0.200(13) 0.197(13) 0.000 0.005(8) 0.000

loop_
_atom_type_symbol
_atom_type_description
_atom_type_scat_dispersion_real
_atom_type_scat_dispersion_imag
_atom_type_scat_source
C C 0.0033 0.0016 'International Tables Vol C Tables 4.2.6.8 and 6.1.1.4'
H H 0.0000 0.0000 'International Tables Vol C Tables 4.2.6.8 and 6.1.1.4'
N N 0.0061 0.0033 'International Tables Vol C Tables 4.2.6.8 and 6.1.1.4'
O O 0.0106 0.0060 'International Tables Vol C Tables 4.2.6.8 and 6.1.1.4'
Zn Zn 0.2839 1.4301 'International Tables Vol C Tables 4.2.6.8 and 6.1.1.4'
Br Br -0.2901 2.4595 'International Tables Vol C Tables 4.2.6.8 and 6.1.1.4'

loop_
_geom_angle_atom_site_label_1
_geom_angle_atom_site_label_2
_geom_angle_atom_site_label_3
_geom_angle
_geom_angle_site_symmetry_1
_geom_angle_site_symmetry_3
_geom_angle_publ_flag
N1 Zn1 O2 96.74(16) . 4 ?
N1 Zn1 O2 96.74(16) . . ?
O2 Zn1 O2 88.6(3) 4 . ?
N1 Zn1 O1 103.16(15) . 4 ?
O2 Zn1 O1 88.5(2) 4 4 ?
O2 Zn1 O1 160.1(2) . 4 ?
N1 Zn1 O1 103.16(15) . . ?
O2 Zn1 O1 160.1(2) 4 . ?
O2 Zn1 O1 88.5(2) . . ?
O1 Zn1 O1 87.6(3) 4 . ?
N1 Zn1 Zn1 175.90(5) . 3 ?
O2 Zn1 Zn1 80.35(16) 4 3 ?
O2 Zn1 Zn1 80.35(16) . 3 ?
O1 Zn1 Zn1 79.74(16) 4 3 ?
O1 Zn1 Zn1 79.74(16) . 3 ?
C3 O1 Zn1 124.3(5) 2 . ?
C3 O2 Zn1 124.4(5) . . ?
C10 N1 C11 114.6(19) . . ?
C10 N1 Zn1 123.4(10) . . ?
C11 N1 Zn1 122.0(10) . . ?
N3 N2 C15 120(3) . . ?
N2 N3 C15 116(3) . 2_556 ?
C4 C1 C4 126.3(8) . 4_565 ?
C4 C1 Br1 116.6(4) . . ?
C4 C1 Br1 116.6(4) 4_565 . ?
C7 C2 C6 121.2(7) . . ?
C7 C2 C3 119.0(7) . . ?
C6 C2 C3 119.8(7) . . ?
O1 C3 O2 131.0(7) 2 . ?
O1 C3 C2 113.4(7) 2 . ?
O2 C3 C2 115.5(6) . . ?
C1 C4 C4 116.6(4) . 2_455 ?
C1 C4 C5 123.5(6) . . ?
C4 C4 C5 119.7(3) 2_455 . ?
C9 C5 C8 120.3(7) . . ?
C9 C5 C4 119.4(7) . . ?
C8 C5 C4 120.2(6) . . ?
C2 C6 C9 116.8(7) . . ?
C2 C7 C8 119.4(7) . . ?
C5 C8 C7 120.2(7) . . ?
C5 C9 C6 122.0(7) . . ?
N1 C10 C12 125(2) . . ?
N1 C11 C14 124(2) . . ?
C10 C12 C13 122(2) . . ?
C12 C13 C14 114(2) . . ?
C12 C13 C15 123.7(11) . . ?
C14 C13 C15 122.6(11) . . ?
C11 C14 C13 121(2) . . ?
N3 C15 N2 124.3(19) 2_556 . ?
N3 C15 C13 116.6(16) 2_556 . ?
N2 C15 C13 119.1(16) . . ?

loop_
_geom_bond_atom_site_label_1
_geom_bond_atom_site_label_2
_geom_bond_distance
_geom_bond_site_symmetry_2
_geom_bond_publ_flag
Zn1 N1 1.968(12) . ?
Zn1 O2 2.037(5) 4 ?
Zn1 O2 2.037(5) . ?
Zn1 O1 2.060(5) 4 ?
Zn1 O1 2.060(5) . ?
Zn1 Zn1 2.940(3) 3 ?
Br1 C1 1.922(8) . ?
O1 C3 1.220(8) 2 ?
O2 C3 1.232(8) . ?
N1 C10 1.323(10) . ?
N1 C11 1.342(10) . ?
N2 N3 1.300(11) . ?
N2 C15 1.332(10) . ?
N3 C15 1.329(11) 2_556 ?
C1 C4 1.363(7) . ?
C1 C4 1.363(7) 4_565 ?
C2 C7 1.370(11) . ?
C2 C6 1.382(11) . ?
C2 C3 1.566(9) . ?
C3 O1 1.220(8) 2 ?
C4 C4 1.456(12) 2_455 ?
C4 C5 1.496(8) . ?
C5 C9 1.316(11) . ?
C5 C8 1.375(11) . ?
C6 C9 1.459(10) . ?
C7 C8 1.416(10) . ?
C10 C12 1.375(10) . ?
C11 C14 1.399(10) . ?
C12 C13 1.379(10) . ?
C13 C14 1.409(10) . ?
C13 C15 1.508(10) . ?
C15 N3 1.329(11) 2_556 ?

loop_
_platon_squeeze_void_nr
_platon_squeeze_void_average_x
_platon_squeeze_void_average_y
_platon_squeeze_void_average_z
_platon_squeeze_void_volume
_platon_squeeze_void_count_electrons
_platon_squeeze_void_content
1 -0.030 0.285 0.498 2542 751 ' '
